data_7244954
loop_
_publ_author_name
'Volkov, Sergey'
'Charkin, Dmitri O.'
'Arsentev, Maxim'
'Aksenov, Sergey'
'Manelis, Lev'
'Krzhizhanovskaya, Maria'
'Sinelshikova, Olga'
'Ugolkov, Valeriy Leonidovich'
'Povolotskiy, Alexey'
'Shilovskikh, Vladimir'
'Antonov, Andrey'
'Bubnova, Rimma'

_publ_section_title
;
 Where the extraordinaries meet: a cascade of isosymmetrical superionic
 phase transitions and negative thermal expansion in a novel silver
 salt-inclusion borate halide
;
_journal_name_full CrystEngComm
_journal_paper_doi 10.1039/D2CE00307D
_journal_year 2022
_chemical_formula_structural 'Ag3 B6 I1 O10'
_chemical_formula_sum 'Ag3 B6 I O10'
_chemical_formula_weight 675.4
_space_group_IT_number 62
_space_group_name_Hall '-P 2ac 2n'
_space_group_name_H-M_alt 'P n m a'
_symmetry_cell_setting orthorhombic
_symmetry_Int_Tables_number 62
_symmetry_space_group_name_Hall '-P 2ac 2n'
_symmetry_space_group_name_H-M 'P n m a'
_audit_block_doi 10.5517/ccdc.csd.cc2b9v7r
_audit_update_record
;
2022-05-12 deposited with the CCDC.	2022-05-18 downloaded from the CCDC.
;
_cell_angle_alpha 90
_cell_angle_beta 90
_cell_angle_gamma 90
_cell_formula_units_Z 4
_cell_length_a 12.7566(15)
_cell_length_b 9.7050(12)
_cell_length_c 8.4295(10)
_cell_measurement_reflns_used 9883
_cell_measurement_temperature 293
_cell_measurement_theta_max 35.73
_cell_measurement_theta_min 2.9
_cell_volume 1043.6(2)
_computing_cell_refinement 'APEX3 (Bruker, 2016)'
_computing_data_collection 'APEX3 (Bruker, 2016)'
_computing_data_reduction 'APEX3 (Bruker, 2016)'
_computing_molecular_graphics 'Vesta (Momma, Izumi, 2008)'
_computing_publication_material 'Jana2006 (Petricek, V., Dusek, M. & Palatinus L., 2014)'
_computing_structure_refinement 'Jana2006 (Petricek, V., Dusek, M. & Palatinus L., 2014)'
_computing_structure_solution 'Superflip (Palatinus L. & Chapuis G.,2007)'
_diffrn_ambient_temperature 293
_diffrn_measured_fraction_theta_full 0.98
_diffrn_measured_fraction_theta_max 0.97
_diffrn_measurement_device 'four-circle diffractometer'
_diffrn_measurement_device_type 'Bruker APEX II CCD detector'
_diffrn_measurement_method 'omega and phi scans'
_diffrn_radiation_monochromator graphite
_diffrn_radiation_probe x-ray
_diffrn_radiation_source 'X-ray tube'
_diffrn_radiation_type 'Mo K\a'
_diffrn_radiation_wavelength 0.71073
_diffrn_reflns_av_R_equivalents 0.0389
_diffrn_reflns_av_unetI/netI 0.024
_diffrn_reflns_limit_h_max 20
_diffrn_reflns_limit_h_min -20
_diffrn_reflns_limit_k_max 15
_diffrn_reflns_limit_k_min -15
_diffrn_reflns_limit_l_max 13
_diffrn_reflns_limit_l_min -13
_diffrn_reflns_number 17792
_diffrn_reflns_theta_full 35.6
_diffrn_reflns_theta_max 35.73
_diffrn_reflns_theta_min 2.9
_exptl_absorpt_coefficient_mu 8.576
_exptl_absorpt_correction_T_max 0.7533
_exptl_absorpt_correction_T_min 0.4004
_exptl_absorpt_correction_type analytical
_exptl_absorpt_process_details 'SADABS, (Bruker,2016)'
_exptl_crystal_colour colorless
_exptl_crystal_density_diffrn 4.2985
_exptl_crystal_description plate
_exptl_crystal_F_000 1216
_exptl_crystal_size_max 0.276
_exptl_crystal_size_mid 0.122
_exptl_crystal_size_min 0.084
_refine_diff_density_max 1.72
_refine_diff_density_min -1.41
_refine_ls_extinction_method none
_refine_ls_goodness_of_fit_gt 1.83
_refine_ls_goodness_of_fit_ref 1.66
_refine_ls_number_constraints 0
_refine_ls_number_parameters 131
_refine_ls_number_reflns 2460
_refine_ls_number_restraints 0
_refine_ls_R_factor_all 0.0471
_refine_ls_R_factor_gt 0.0311
_refine_ls_shift/su_max 0.0105
_refine_ls_shift/su_mean 0.0012
_refine_ls_structure_factor_coef F
_refine_ls_weighting_details w=1/(\s^2^(F)+0.0001F^2^)
_refine_ls_weighting_scheme sigma
_refine_ls_wR_factor_gt 0.0358
_refine_ls_wR_factor_ref 0.0378
_reflns_number_gt 1842
_reflns_number_total 2460
_reflns_threshold_expression I>3\s(I)
_cod_data_source_file d2ce00307d2.cif
_cod_data_source_block Ag3B6O10I_298K
_cod_depositor_comments
;
The following automatic conversions were performed:

data item '_diffrn_radiation_probe' value 'X-ray' was changed to
'x-ray' in accordance with the
/home/data/users/saulius/crontab/automatic-downloads/rss-feeds/RSC/lib/dictionaries/cif_core.dic
dictionary named 'cif_core.dic' version 2.4.2 last updated on
2011-04-26.

Automatic conversion script
Id: cif_fix_values 7556 2019-12-06 15:28:31Z antanas 
;
_cod_original_sg_symbol_Hall '-P -2xabc;-2yb;-2zac'
_cod_original_formula_sum 'Ag3 B6 I1 O10'
_cod_database_code 7244954

loop_
_space_group_symop_id
_space_group_symop_operation_xyz
1 x,y,z
2 -x+1/2,-y,z+1/2
3 -x,y+1/2,-z
4 x+1/2,-y+1/2,-z+1/2
5 -x,-y,-z
6 x+1/2,y,-z+1/2
7 x,-y+1/2,z
8 -x+1/2,y+1/2,z+1/2

loop_
_atom_site_label
_atom_site_type_symbol
_atom_site_fract_x
_atom_site_fract_y
_atom_site_fract_z
_atom_site_adp_type
_atom_site_U_iso_or_equiv
_atom_site_site_symmetry_multiplicity
_atom_site_occupancy
_atom_site_calc_flag
_atom_site_refinement_flags
_atom_site_disorder_assembly
_atom_site_disorder_group
I1 I 0.41402(3) 0.25 0.35880(5) Uani 0.02853(10) 4 1 d . . .
Ag1 Ag 0.11340(4) 0.25 0.01804(10) Uani 0.03117(12) 4 1 d . . .
Ag2 Ag 0.03929(7) 0.39716(12) 0.32058(7) Uani 0.0778(4) 8 1 d . . .
O1 O 0.57971(15) -0.1290(2) 0.1725(2) Uani 0.0157(5) 8 1 d . . .
O2 O 0.4222(2) -0.25 0.2229(3) Uani 0.0152(7) 4 1 d . . .
O3 O 0.82528(15) -0.12734(19) 0.4749(2) Uani 0.0137(5) 8 1 d . . .
O4 O 0.73426(18) -0.25 0.2637(3) Uani 0.0072(6) 4 1 d . . .
O5 O 0.24570(15) -0.09411(19) 0.4563(2) Uani 0.0135(5) 8 1 d . . .
O6 O 0.71023(16) -0.00559(20) 0.3036(2) Uani 0.0148(5) 8 1 d . . .
B1 B 0.2356(2) 0.0140(3) 0.5577(3) Uani 0.0109(7) 8 1 d . . .
B2 B 0.6938(2) -0.1169(3) 0.1944(3) Uani 0.0090(6) 8 1 d . . .
B3 B 0.5261(3) -0.25 0.1870(5) Uani 0.0111(10) 4 1 d . . .
B4 B 0.3289(3) -0.25 0.1251(5) Uani 0.0091(9) 4 1 d . . .

loop_
_atom_site_aniso_label
_atom_site_aniso_type_symbol
_atom_site_aniso_U_11
_atom_site_aniso_U_22
_atom_site_aniso_U_33
_atom_site_aniso_U_12
_atom_site_aniso_U_13
_atom_site_aniso_U_23
I1 I 0.01617(13) 0.0442(2) 0.02521(16) 0 0.00534(10) 0
Ag1 Ag 0.02213(17) 0.0408(2) 0.0305(2) 0 0.01039(14) 0
Ag2 Ag 0.0910(5) 0.0541(6) 0.0882(8) -0.0515(4) -0.0198(4) -0.0034(4)
O1 O 0.0099(8) 0.0124(9) 0.0249(10) -0.0002(6) -0.0030(7) 0.0039(8)
O2 O 0.0091(11) 0.0242(14) 0.0123(12) 0 -0.0012(9) 0
O3 O 0.0143(8) 0.0126(8) 0.0142(9) 0.0027(7) -0.0056(7) -0.0035(7)
O4 O 0.0069(10) 0.0077(10) 0.0068(10) 0 -0.0010(8) 0
O5 O 0.0178(9) 0.0117(8) 0.0110(9) 0.0032(7) -0.0035(7) -0.0037(7)
O6 O 0.0219(9) 0.0104(8) 0.0123(9) 0.0039(7) -0.0066(7) -0.0024(7)
B1 B 0.0132(12) 0.0095(12) 0.0098(12) 0.0004(9) -0.0003(9) -0.0013(9)
B2 B 0.0075(10) 0.0091(11) 0.0106(11) 0.0003(9) -0.0016(9) 0.0013(9)
B3 B 0.0083(15) 0.0140(18) 0.0109(17) 0 -0.0032(13) 0
B4 B 0.0081(15) 0.0079(15) 0.0112(17) 0 0.0008(12) 0

loop_
_atom_type_symbol
_atom_type_scat_dispersion_real
_atom_type_scat_dispersion_imag
_atom_type_scat_source
Ag -0.8971 1.1015 'International Tables Vol C tables 4.2.6.8 and 6.1.1.1'
B 0.0013 0.0007 'International Tables Vol C tables 4.2.6.8 and 6.1.1.1'
I -0.4742 1.8119 'International Tables Vol C tables 4.2.6.8 and 6.1.1.1'
O 0.0106 0.0060 'International Tables Vol C tables 4.2.6.8 and 6.1.1.1'

loop_
_exptl_crystal_face_index_h
_exptl_crystal_face_index_k
_exptl_crystal_face_index_l
_exptl_crystal_face_perp_dist
? ? ? ?

loop_
_geom_angle_atom_site_label_1
_geom_angle_atom_site_label_2
_geom_angle_atom_site_label_3
_geom_angle_site_symmetry_1
_geom_angle_site_symmetry_2
_geom_angle_site_symmetry_3
_geom_angle
_geom_angle_publ_flag
Ag1 I1 Ag2 4_555 . 4_555 69.74(2) ?
Ag1 I1 Ag2 4_555 . 6_555 69.74(2) ?
Ag2 I1 Ag2 4_555 . 6_555 65.98(3) ?
I1 Ag1 Ag2 4_455 . . 53.23(2) ?
I1 Ag1 Ag2 4_455 . 7_555 53.23(2) ?
I1 Ag1 O2 4_455 . 2_554 101.86(6) ?
I1 Ag1 O5 4_455 . 2_554 140.65(5) ?
I1 Ag1 O5 4_455 . 8_554 140.65(5) ?
Ag2 Ag1 Ag2 . . 7_555 55.41(3) ?
Ag2 Ag1 O2 . . 2_554 139.59(5) ?
Ag2 Ag1 O5 . . 2_554 134.55(6) ?
Ag2 Ag1 O5 . . 8_554 96.72(5) ?
Ag2 Ag1 O2 7_555 . 2_554 139.59(5) ?
Ag2 Ag1 O5 7_555 . 2_554 96.72(5) ?
Ag2 Ag1 O5 7_555 . 8_554 134.55(6) ?
O2 Ag1 O5 2_554 . 2_554 85.50(7) ?
O2 Ag1 O5 2_554 . 8_554 85.50(7) ?
O5 Ag1 O5 2_554 . 8_554 77.91(7) ?
I1 Ag2 Ag1 4_455 . . 57.03(2) ?
I1 Ag2 Ag2 4_455 . 7_555 57.01(3) ?
I1 Ag2 O1 4_455 . 4_455 132.94(6) ?
I1 Ag2 O3 4_455 . 3_656 141.42(7) ?
I1 Ag2 O6 4_455 . 4_455 119.48(5) ?
Ag1 Ag2 Ag2 . . 7_555 62.30(3) ?
Ag1 Ag2 O1 . . 4_455 113.91(6) ?
Ag1 Ag2 O3 . . 3_656 108.77(6) ?
Ag1 Ag2 O6 . . 4_455 66.52(5) ?
Ag2 Ag2 O1 7_555 . 4_455 167.01(7) ?
Ag2 Ag2 O3 7_555 . 3_656 84.44(6) ?
Ag2 Ag2 O6 7_555 . 4_455 113.51(6) ?
O1 Ag2 O3 4_455 . 3_656 85.38(7) ?
O1 Ag2 O6 4_455 . 4_455 55.72(7) ?
O3 Ag2 O6 3_656 . 4_455 74.66(7) ?
O3 B1 O5 5_656 . . 123.0(2) ?
O3 B1 O6 5_656 . 5_656 120.5(2) ?
O5 B1 O6 . . 5_656 116.5(2) ?
Ag2 B2 O1 4_555 . . 51.85(12) ?
Ag2 B2 O4 4_555 . . 151.27(18) ?
Ag2 B2 O5 4_555 . 6_555 99.18(15) ?
Ag2 B2 O6 4_555 . . 64.81(13) ?
O1 B2 O4 . . . 108.6(2) ?
O1 B2 O5 . . 6_555 110.7(2) ?
O1 B2 O6 . . . 106.5(2) ?
O4 B2 O5 . . 6_555 108.3(2) ?
O4 B2 O6 . . . 110.2(2) ?
O5 B2 O6 6_555 . . 112.4(2) ?
O1 B3 O1 . . 7_545 118.8(3) ?
O1 B3 O2 . . . 120.56(16) ?
O1 B3 O2 7_545 . . 120.56(16) ?
O2 B4 O3 . . 4_445 110.80(19) ?
O2 B4 O3 . . 6_455 110.80(19) ?
O2 B4 O4 . . 4_445 107.5(3) ?
O3 B4 O3 4_445 . 6_455 109.3(3) ?
O3 B4 O4 4_445 . 4_445 109.19(19) ?
O3 B4 O4 6_455 . 4_445 109.19(19) ?

loop_
_geom_bond_atom_site_label_1
_geom_bond_atom_site_label_2
_geom_bond_site_symmetry_1
_geom_bond_site_symmetry_2
_geom_bond_distance
_geom_bond_publ_flag
I1 Ag1 . 4_555 2.7472(9) ?
I1 Ag2 . 4_555 2.6230(10) ?
I1 Ag2 . 6_555 2.6230(10) ?
Ag1 Ag2 . . 3.0721(12) ?
Ag1 Ag2 . 7_555 3.0721(12) ?
Ag1 O2 . 2_554 2.529(3) ?
Ag1 O5 . 2_554 2.406(2) ?
Ag1 O5 . 8_554 2.406(2) ?
Ag2 Ag2 . 7_555 2.8564(18) ?
Ag2 O1 . 4_455 2.309(2) ?
Ag2 O3 . 3_656 2.452(2) ?
Ag2 O6 . 4_455 2.638(2) ?
B1 O3 . 5_656 1.375(3) ?
B1 O5 . . 1.359(3) ?
B1 O6 . 5_656 1.360(3) ?
B2 Ag2 . 4_555 2.907(3) ?
B2 O1 . . 1.472(3) ?
B2 O4 . . 1.509(3) ?
B2 O5 . 6_555 1.450(3) ?
B2 O6 . . 1.435(3) ?
B3 O1 . . 1.365(3) ?
B3 O1 . 7_545 1.365(3) ?
B3 O2 . . 1.359(5) ?
B4 O2 . . 1.447(5) ?
B4 O3 . 4_445 1.459(3) ?
B4 O3 . 6_455 1.459(3) ?
B4 O4 . 4_445 1.529(5) ?

loop_
_geom_hbond_atom_site_label_D
_geom_hbond_atom_site_label_H
_geom_hbond_atom_site_label_A
_geom_hbond_site_symmetry_D
_geom_hbond_site_symmetry_H
_geom_hbond_site_symmetry_A
_geom_hbond_distance_DH
_geom_hbond_distance_HA
_geom_hbond_distance_DA
_geom_hbond_angle_DHA
_geom_hbond_publ_flag
? ? ? ? ? ? ? ? ? ? ?

loop_
_geom_torsion_atom_site_label_1
_geom_torsion_atom_site_label_2
_geom_torsion_atom_site_label_3
_geom_torsion_atom_site_label_4
_geom_torsion_site_symmetry_1
_geom_torsion_site_symmetry_2
_geom_torsion_site_symmetry_3
_geom_torsion_site_symmetry_4
_geom_torsion
_geom_torsion_publ_flag
? ? ? ? ? ? ? ? ? ?

loop_
_twin_individual_id
_twin_individual_mass_fraction_refined
_twin_individual_twin_matrix_11
_twin_individual_twin_matrix_12
_twin_individual_twin_matrix_13
_twin_individual_twin_matrix_21
_twin_individual_twin_matrix_22
_twin_individual_twin_matrix_23
_twin_individual_twin_matrix_31
_twin_individual_twin_matrix_32
_twin_individual_twin_matrix_33
? ? ? ? ? ? ? ? ? ? ?

loop_
_jana_atom_site_adp_c_label
_jana_atom_site_adp_c_type_symbol
_jana_atom_site_adp_c_111
_jana_atom_site_adp_c_112
_jana_atom_site_adp_c_113
_jana_atom_site_adp_c_122
_jana_atom_site_adp_c_123
_jana_atom_site_adp_c_133
_jana_atom_site_adp_c_222
_jana_atom_site_adp_c_223
_jana_atom_site_adp_c_233
_jana_atom_site_adp_c_333
I1 I 0 0 0 0.00081(6) 0 0 0 0.00082(10) 0 0
Ag1 Ag 0 0 0.00027(5) -0.00143(7) 0 0.00095(8) 0 -0.00095(12) 0 0.0024(2)
Ag2 Ag 0 0 0 0.0014(2) 0.00378(11) -0.0221(3) -0.0027(6) -0.0068(2) 0.0207(3) 0

loop_
_jana_atom_site_adp_d_label
_jana_atom_site_adp_d_type_symbol
_jana_atom_site_adp_d_1111
_jana_atom_site_adp_d_1112
_jana_atom_site_adp_d_1113
_jana_atom_site_adp_d_1122
_jana_atom_site_adp_d_1123
_jana_atom_site_adp_d_1133
_jana_atom_site_adp_d_1222
_jana_atom_site_adp_d_1223
_jana_atom_site_adp_d_1233
_jana_atom_site_adp_d_1333
_jana_atom_site_adp_d_2222
_jana_atom_site_adp_d_2223
_jana_atom_site_adp_d_2233
_jana_atom_site_adp_d_2333
_jana_atom_site_adp_d_3333
Ag2 Ag 0 0 0 0.00048(5) -0.00041(6) 0.00303(13) -0.00100(11) 0.00078(8) -0.00301(12) 0.0009(3) 0.0021(2) -0.00122(16) 0.00331(18) -0.0027(3) 0.0161(9)

loop_
_jana_atom_site_adp_e_label
_jana_atom_site_adp_e_type_symbol
_jana_atom_site_adp_e_11111
_jana_atom_site_adp_e_11112
_jana_atom_site_adp_e_11113
_jana_atom_site_adp_e_11122
_jana_atom_site_adp_e_11123
_jana_atom_site_adp_e_11133
_jana_atom_site_adp_e_11222
_jana_atom_site_adp_e_11223
_jana_atom_site_adp_e_11233
_jana_atom_site_adp_e_11333
_jana_atom_site_adp_e_12222
_jana_atom_site_adp_e_12223
_jana_atom_site_adp_e_12233
_jana_atom_site_adp_e_12333
_jana_atom_site_adp_e_13333
_jana_atom_site_adp_e_22222
_jana_atom_site_adp_e_22223
_jana_atom_site_adp_e_22233
_jana_atom_site_adp_e_22333
_jana_atom_site_adp_e_23333
_jana_atom_site_adp_e_33333
Ag2 Ag 0.00113(5) -0.00066(5) 0 0.00059(5) 0 0 -0.00048(6) 0 0 0 0.00052(9) 0 0 0 0 -0.0008(2) 0 0 0 0 0

loop_
_jana_atom_site_adp_f_label
_jana_atom_site_adp_f_type_symbol
_jana_atom_site_adp_f_111111
_jana_atom_site_adp_f_111112
_jana_atom_site_adp_f_111113
_jana_atom_site_adp_f_111122
_jana_atom_site_adp_f_111123
_jana_atom_site_adp_f_111133
_jana_atom_site_adp_f_111222
_jana_atom_site_adp_f_111223
_jana_atom_site_adp_f_111233
_jana_atom_site_adp_f_111333
_jana_atom_site_adp_f_112222
_jana_atom_site_adp_f_112223
_jana_atom_site_adp_f_112233
_jana_atom_site_adp_f_112333
_jana_atom_site_adp_f_113333
_jana_atom_site_adp_f_122222
_jana_atom_site_adp_f_122223
_jana_atom_site_adp_f_122233
_jana_atom_site_adp_f_122333
_jana_atom_site_adp_f_123333
_jana_atom_site_adp_f_133333
_jana_atom_site_adp_f_222222
_jana_atom_site_adp_f_222223
_jana_atom_site_adp_f_222233
_jana_atom_site_adp_f_222333
_jana_atom_site_adp_f_223333
_jana_atom_site_adp_f_233333
_jana_atom_site_adp_f_333333
? ? ? ? ? ? ? ? ? ? ? ? ? ? ? ? ? ? ? ? ? ? ? ? ? ? ? ? ? ?
